data_4105258
loop_
_publ_author_name
'Tony D. Manuel'
'Jan-Uwe Rohde'

_publ_section_title
;
 Reaction of a Redox-Active Ligand Complex of Nickel with Dioxygen Probes
 Ligand-Radical Character
;
_journal_name_full 'Journal of the American Chemical Society'
_journal_page_first 15582
_journal_page_last 15583
_journal_paper_doi 10.1021/ja9065943
_journal_volume 131
_journal_year 2009
_chemical_formula_iupac '[Ni (C33 H43 N3) Cl].2C7 H8'
_chemical_formula_moiety 'C33 H43 Cl N3 Ni, 2(C7 H8)'
_chemical_formula_structural '(Ni (C33 H43 N3) Cl) (C7 H8)2'
_chemical_formula_sum 'C47 H59 Cl N3 Ni'
_chemical_formula_weight 760.13
_chemical_name_systematic
; 
Chlorido{2,6-bis[1-(2,6-diisopropylphenylimino-\k<i>N</i>)ethyl]pyridine-
\k<i>N</i>(.1-)}nickel(II)--toluene (1/2)
;
_chemical_properties_physical air-sensitive
_space_group_IT_number 14
_symmetry_cell_setting monoclinic
_symmetry_Int_Tables_number 14
_symmetry_space_group_name_Hall '-P 2ybc'
_symmetry_space_group_name_H-M 'P 1 21/c 1'
_atom_sites_solution_hydrogens geom
_atom_sites_solution_primary direct
_atom_sites_solution_secondary difmap
_audit_creation_method SHELXL-97
_cell_angle_alpha 90.00
_cell_angle_beta 113.704(5)
_cell_angle_gamma 90.00
_cell_formula_units_Z 4
_cell_length_a 19.115(2)
_cell_length_b 13.0015(14)
_cell_length_c 19.112(2)
_cell_measurement_reflns_used 20011
_cell_measurement_temperature 190(2)
_cell_measurement_theta_max 27.88
_cell_measurement_theta_min 2.81
_cell_volume 4349.1(8)
_computing_cell_refinement 'HKL-2000 (Otwinowski & Minor, 1997)'
_computing_data_collection 'Collect (Nonius BV, 1997-2000)'
_computing_data_reduction 'HKL-2000 (Otwinowski & Minor, 1997)'
_computing_molecular_graphics 'Diamond 3.2 (Crystal Impact, 1997-2009)'
_computing_publication_material 'SHELXTL v6.1 (Bruker AXS, 2001)'
_computing_structure_refinement 'SHELXTL v6.1 (Bruker AXS, 2001)'
_computing_structure_solution 'SHELXTL v6.1 (Bruker AXS, 2001)'
_diffrn_ambient_temperature 190(2)
_diffrn_detector_area_resol_mean 9
_diffrn_measured_fraction_theta_full 0.998
_diffrn_measured_fraction_theta_max 0.998
_diffrn_measurement_device_type 'Nonius KappaCCD diffractometer'
_diffrn_measurement_method 'area detector, \f and \w scans'
_diffrn_radiation_monochromator graphite
_diffrn_radiation_source 'fine-focus sealed x-ray tube'
_diffrn_radiation_type MoK\a
_diffrn_radiation_wavelength 0.71073
_diffrn_reflns_av_R_equivalents 0.0989
_diffrn_reflns_av_sigmaI/netI 0.0830
_diffrn_reflns_limit_h_max 25
_diffrn_reflns_limit_h_min -25
_diffrn_reflns_limit_k_max 17
_diffrn_reflns_limit_k_min -17
_diffrn_reflns_limit_l_max 24
_diffrn_reflns_limit_l_min -25
_diffrn_reflns_number 37926
_diffrn_reflns_theta_full 27.91
_diffrn_reflns_theta_max 27.91
_diffrn_reflns_theta_min 2.81
_diffrn_standards_number 0
_exptl_absorpt_coefficient_mu 0.541
_exptl_absorpt_correction_T_max 0.9787
_exptl_absorpt_correction_T_min 0.8416
_exptl_absorpt_correction_type multi-scan
_exptl_absorpt_process_details 'HKL-2000 (Otwinowski & Minor, 1997)'
_exptl_crystal_colour black
_exptl_crystal_density_diffrn 1.161
_exptl_crystal_description needle
_exptl_crystal_F_000 1628
_exptl_crystal_recrystallization_method
;
toluene, -30 deg C
;
_exptl_crystal_size_max 0.33
_exptl_crystal_size_mid 0.07
_exptl_crystal_size_min 0.04
_refine_diff_density_max 0.431
_refine_diff_density_min -0.300
_refine_diff_density_rms 0.073
_refine_ls_extinction_method none
_refine_ls_goodness_of_fit_ref 1.000
_refine_ls_hydrogen_treatment constr
_refine_ls_matrix_type full
_refine_ls_number_parameters 611
_refine_ls_number_reflns 10390
_refine_ls_number_restraints 120
_refine_ls_restrained_S_all 0.999
_refine_ls_R_factor_all 0.1343
_refine_ls_R_factor_gt 0.0577
_refine_ls_shift/su_max 0.001
_refine_ls_shift/su_mean 0.000
_refine_ls_structure_factor_coef Fsqd
_refine_ls_weighting_details 'calc w=1/[\s^2^(Fo^2^)+(0.0893P)^2^+0.0000P] where P=(Fo^2^+2Fc^2^)/3'
_refine_ls_weighting_scheme calc
_refine_ls_wR_factor_gt 0.1296
_refine_ls_wR_factor_ref 0.1679
_reflns_number_gt 5782
_reflns_number_total 10390
_reflns_threshold_expression I>2\s(I)
_cod_data_source_file ja9065943_si_001.cif
_cod_data_source_block roh82
_cod_original_cell_volume 4349.3(8)
_cod_original_sg_symbol_H-M 'P 21/c'
_cod_database_code 4105258

loop_
_symmetry_equiv_pos_as_xyz
'x, y, z'
'-x, y+1/2, -z+1/2'
'-x, -y, -z'
'x, -y-1/2, z-1/2'

loop_
_atom_site_label
_atom_site_type_symbol
_atom_site_fract_x
_atom_site_fract_y
_atom_site_fract_z
_atom_site_U_iso_or_equiv
_atom_site_adp_type
_atom_site_occupancy
_atom_site_symmetry_multiplicity
_atom_site_calc_flag
_atom_site_refinement_flags
_atom_site_disorder_assembly
_atom_site_disorder_group
Ni Ni 0.25083(2) 0.25477(3) 0.009991(19) 0.03669(13) Uani 1 1 d . . .
Cl Cl 0.27688(5) 0.29808(7) 0.12742(4) 0.0586(3) Uani 1 1 d . . .
N1 N 0.22804(15) 0.2203(2) -0.08981(13) 0.0482(7) Uani 1 1 d . . .
N2 N 0.18152(13) 0.14140(19) 0.00036(12) 0.0400(6) Uani 1 1 d . . .
N3 N 0.31557(13) 0.35416(18) -0.01142(12) 0.0386(6) Uani 1 1 d . . .
C1 C 0.18033(17) 0.1407(2) -0.12119(16) 0.0453(8) Uani 1 1 d . . .
C2 C 0.16460(19) 0.1117(3) -0.19570(17) 0.0540(9) Uani 1 1 d . . .
H2 H 0.1308 0.0560 -0.2184 0.065 Uiso 1 1 calc R . .
C3 C 0.19821(19) 0.1639(3) -0.23667(17) 0.0553(9) Uani 1 1 d . . .
H3 H 0.1879 0.1443 -0.2877 0.066 Uiso 1 1 calc R . .
C4 C 0.24732(19) 0.2457(3) -0.20315(17) 0.0493(8) Uani 1 1 d . . .
H4 H 0.2707 0.2822 -0.2311 0.059 Uiso 1 1 calc R . .
C5 C 0.26176(18) 0.2731(3) -0.12905(17) 0.0459(8) Uani 1 1 d . . .
C6 C 0.15239(18) 0.0971(3) -0.06736(17) 0.0494(8) Uani 1 1 d . . .
C7 C 0.0961(3) 0.0135(3) -0.0897(2) 0.0790(13) Uani 1 1 d . . .
H7A H 0.0936 -0.0171 -0.0438 0.118 Uiso 1 1 calc R . .
H7B H 0.1112 -0.0392 -0.1176 0.118 Uiso 1 1 calc R . .
H7C H 0.0458 0.0409 -0.1226 0.118 Uiso 1 1 calc R . .
C8 C 0.31212(18) 0.3519(3) -0.08201(16) 0.0461(8) Uani 1 1 d . . .
C9 C 0.3565(2) 0.4201(3) -0.1113(2) 0.0738(12) Uani 1 1 d . . .
H9A H 0.3771 0.4779 -0.0761 0.111 Uiso 1 1 calc R . .
H9B H 0.3230 0.4462 -0.1618 0.111 Uiso 1 1 calc R . .
H9C H 0.3986 0.3811 -0.1153 0.111 Uiso 1 1 calc R . .
C10 C 0.15980(17) 0.1054(2) 0.06035(15) 0.0410(7) Uani 1 1 d . . .
C11 C 0.20684(18) 0.0346(2) 0.11255(16) 0.0465(8) Uani 1 1 d . . .
C12 C 0.1869(2) 0.0038(3) 0.17179(17) 0.0554(9) Uani 1 1 d . . .
H12 H 0.2180 -0.0451 0.2078 0.067 Uiso 1 1 calc R . .
C13 C 0.1237(2) 0.0422(3) 0.17953(18) 0.0591(10) Uani 1 1 d . . .
H13 H 0.1112 0.0202 0.2205 0.071 Uiso 1 1 calc R . .
C14 C 0.07850(19) 0.1130(3) 0.12760(17) 0.0527(8) Uani 1 1 d . . .
H14 H 0.0348 0.1395 0.1334 0.063 Uiso 1 1 calc R . .
C15 C 0.09503(18) 0.1469(2) 0.06670(16) 0.0445(8) Uani 1 1 d . . .
C16 C 0.2780(2) -0.0074(3) 0.10611(19) 0.0592(9) Uani 1 1 d . . .
H16 H 0.2838 0.0303 0.0632 0.071 Uiso 1 1 calc R . .
C17 C 0.2703(3) -0.1179(4) 0.0855(4) 0.141(3) Uani 1 1 d . . .
H17A H 0.2675 -0.1583 0.1276 0.212 Uiso 1 1 calc R . .
H17B H 0.3147 -0.1400 0.0760 0.212 Uiso 1 1 calc R . .
H17C H 0.2237 -0.1286 0.0394 0.212 Uiso 1 1 calc R . .
C18 C 0.3489(2) 0.0138(4) 0.1768(3) 0.0947(15) Uani 1 1 d . . .
H18A H 0.3513 0.0873 0.1891 0.142 Uiso 1 1 calc R . .
H18B H 0.3941 -0.0056 0.1677 0.142 Uiso 1 1 calc R . .
H18C H 0.3474 -0.0263 0.2196 0.142 Uiso 1 1 calc R . .
C19 C 0.04375(18) 0.2255(3) 0.01071(18) 0.0500(8) Uani 1 1 d . . .
H19 H 0.0607 0.2320 -0.0322 0.060 Uiso 1 1 calc R . .
C20 C -0.0400(2) 0.1917(4) -0.0233(2) 0.0769(12) Uani 1 1 d . . .
H20A H -0.0443 0.1239 -0.0472 0.115 Uiso 1 1 calc R . .
H20B H -0.0705 0.2417 -0.0619 0.115 Uiso 1 1 calc R . .
H20C H -0.0589 0.1878 0.0173 0.115 Uiso 1 1 calc R . .
C21 C 0.0513(2) 0.3315(3) 0.0480(2) 0.0722(11) Uani 1 1 d . . .
H21A H 0.0361 0.3270 0.0911 0.108 Uiso 1 1 calc R . .
H21B H 0.0182 0.3806 0.0103 0.108 Uiso 1 1 calc R . .
H21C H 0.1045 0.3547 0.0663 0.108 Uiso 1 1 calc R . .
C22 C 0.36462(17) 0.4274(2) 0.04219(15) 0.0409(7) Uani 1 1 d . . .
C23 C 0.33415(19) 0.5203(3) 0.05227(18) 0.0509(8) Uani 1 1 d . . .
C24 C 0.3835(2) 0.5890(3) 0.1068(2) 0.0623(10) Uani 1 1 d . . .
H24 H 0.3644 0.6537 0.1142 0.075 Uiso 1 1 calc R . .
C25 C 0.4584(2) 0.5648(3) 0.1495(2) 0.0631(10) Uani 1 1 d . . .
H25 H 0.4909 0.6121 0.1860 0.076 Uiso 1 1 calc R . .
C26 C 0.4854(2) 0.4722(3) 0.13876(19) 0.0607(10) Uani 1 1 d . . .
H26 H 0.5373 0.4555 0.1689 0.073 Uiso 1 1 calc R . .
C27 C 0.44039(18) 0.4007(3) 0.08558(17) 0.0478(8) Uani 1 1 d . . .
C28 C 0.2510(2) 0.5470(3) 0.0081(2) 0.0707(11) Uani 1 1 d . . .
H28 H 0.2251 0.4843 -0.0212 0.085 Uiso 1 1 calc R . .
C29 C 0.2413(3) 0.6313(5) -0.0490(3) 0.1173(19) Uani 1 1 d . . .
H29A H 0.2723 0.6909 -0.0229 0.176 Uiso 1 1 calc R . .
H29B H 0.1874 0.6515 -0.0730 0.176 Uiso 1 1 calc R . .
H29C H 0.2580 0.6066 -0.0883 0.176 Uiso 1 1 calc R . .
C30 C 0.2111(2) 0.5752(3) 0.0606(3) 0.0866(13) Uani 1 1 d . . .
H30A H 0.2183 0.5197 0.0975 0.130 Uiso 1 1 calc R . .
H30B H 0.1564 0.5850 0.0299 0.130 Uiso 1 1 calc R . .
H30C H 0.2330 0.6390 0.0879 0.130 Uiso 1 1 calc R . .
C31 C 0.4732(2) 0.2977(3) 0.0784(2) 0.0651(10) Uani 1 1 d . . .
H31 H 0.4340 0.2611 0.0339 0.078 Uiso 1 1 calc R . .
C32 C 0.5457(2) 0.3085(4) 0.0627(3) 0.0902(13) Uani 1 1 d . . .
H32A H 0.5345 0.3509 0.0171 0.135 Uiso 1 1 calc R . .
H32B H 0.5627 0.2403 0.0544 0.135 Uiso 1 1 calc R . .
H32C H 0.5861 0.3412 0.1066 0.135 Uiso 1 1 calc R . .
C33 C 0.4896(3) 0.2315(4) 0.1493(3) 0.1009(17) Uani 1 1 d . . .
H33A H 0.5315 0.2621 0.1930 0.151 Uiso 1 1 calc R . .
H33B H 0.5040 0.1621 0.1402 0.151 Uiso 1 1 calc R . .
H33C H 0.4437 0.2280 0.1602 0.151 Uiso 1 1 calc R . .
C34A C -0.0046(4) 0.6169(5) 0.1736(3) 0.079(2) Uani 0.705(9) 1 d PDU A 1
C35A C -0.0088(6) 0.6954(10) 0.2195(7) 0.097(3) Uani 0.705(9) 1 d PDU A 1
H35A H -0.0560 0.7107 0.2227 0.117 Uiso 0.705(9) 1 calc PR A 1
C36A C 0.0557(8) 0.7527(10) 0.2613(9) 0.128(4) Uani 0.705(9) 1 d PDU A 1
H36A H 0.0529 0.8061 0.2940 0.154 Uiso 0.705(9) 1 calc PR A 1
C37A C 0.1253(6) 0.7318(8) 0.2552(5) 0.132(4) Uani 0.705(9) 1 d PDU A 1
H37A H 0.1696 0.7718 0.2821 0.159 Uiso 0.705(9) 1 calc PR A 1
C38A C 0.1271(6) 0.6543(8) 0.2108(4) 0.120(3) Uani 0.705(9) 1 d PDU A 1
H38A H 0.1736 0.6392 0.2060 0.144 Uiso 0.705(9) 1 calc PR A 1
C39A C 0.0643(6) 0.5959(11) 0.1717(7) 0.089(3) Uani 0.705(9) 1 d PDU A 1
H39A H 0.0687 0.5391 0.1425 0.107 Uiso 0.705(9) 1 calc PR A 1
C40A C -0.0710(7) 0.5508(13) 0.1279(11) 0.142(5) Uani 0.705(9) 1 d PDU A 1
H40A H -0.0538 0.4952 0.1040 0.213 Uiso 0.705(9) 1 calc PR A 1
H40B H -0.1095 0.5923 0.0882 0.213 Uiso 0.705(9) 1 calc PR A 1
H40C H -0.0933 0.5214 0.1615 0.213 Uiso 0.705(9) 1 calc PR A 1
C34B C 0.0302(11) 0.7016(19) 0.225(2) 0.087(6) Uani 0.295(9) 1 d PDU A 2
C35B C 0.0798(11) 0.6438(17) 0.2040(12) 0.094(6) Uani 0.295(9) 1 d PDU A 2
H35B H 0.1333 0.6541 0.2301 0.112 Uiso 0.295(9) 1 calc PR A 2
C36B C 0.0533(14) 0.572(3) 0.1471(18) 0.107(8) Uani 0.295(9) 1 d PDU A 2
H36B H 0.0813 0.5506 0.1184 0.128 Uiso 0.295(9) 1 calc PR A 2
C37B C -0.0173(11) 0.5339(16) 0.1351(10) 0.098(6) Uani 0.295(9) 1 d PDU A 2
H37B H -0.0290 0.4652 0.1173 0.118 Uiso 0.295(9) 1 calc PR A 2
C38B C -0.0724(11) 0.590(2) 0.1476(18) 0.080(5) Uani 0.295(9) 1 d PDU A 2
H38B H -0.1253 0.5746 0.1230 0.096 Uiso 0.295(9) 1 calc PR A 2
C39B C -0.0452(9) 0.671(2) 0.1983(16) 0.078(5) Uani 0.295(9) 1 d PDU A 2
H39B H -0.0790 0.7058 0.2155 0.093 Uiso 0.295(9) 1 calc PR A 2
C40B C 0.059(2) 0.802(2) 0.266(2) 0.213(17) Uani 0.295(9) 1 d PDU A 2
H40D H 0.0186 0.8537 0.2469 0.319 Uiso 0.295(9) 1 calc PR A 2
H40E H 0.1034 0.8250 0.2565 0.319 Uiso 0.295(9) 1 calc PR A 2
H40F H 0.0740 0.7917 0.3207 0.319 Uiso 0.295(9) 1 calc PR A 2
C41A C 0.4020(5) 0.4286(7) 0.3462(5) 0.094(3) Uani 0.643(10) 1 d PDU B 1
C42A C 0.3663(7) 0.5001(9) 0.2925(7) 0.102(3) Uani 0.643(10) 1 d PDU B 1
H42A H 0.3714 0.4982 0.2451 0.122 Uiso 0.643(10) 1 calc PR B 1
C43A C 0.3246(7) 0.5724(9) 0.3049(8) 0.145(4) Uani 0.643(10) 1 d PDU B 1
H43A H 0.2991 0.6207 0.2656 0.174 Uiso 0.643(10) 1 calc PR B 1
C44A C 0.3169(7) 0.5799(10) 0.3737(9) 0.167(5) Uani 0.643(10) 1 d PDU B 1
H44A H 0.2862 0.6318 0.3820 0.200 Uiso 0.643(10) 1 calc PR B 1
C45A C 0.3555(13) 0.5092(15) 0.4297(9) 0.187(7) Uani 0.643(10) 1 d PDU B 1
H45A H 0.3529 0.5131 0.4782 0.224 Uiso 0.643(10) 1 calc PR B 1
C46A C 0.3976(9) 0.4333(11) 0.4150(7) 0.136(5) Uani 0.643(10) 1 d PDU B 1
H46A H 0.4237 0.3839 0.4533 0.163 Uiso 0.643(10) 1 calc PR B 1
C47A C 0.4479(10) 0.3479(14) 0.3288(9) 0.142(7) Uani 0.643(10) 1 d PDU B 1
H47A H 0.4442 0.2833 0.3535 0.213 Uiso 0.643(10) 1 calc PR B 1
H47B H 0.5014 0.3697 0.3481 0.213 Uiso 0.643(10) 1 calc PR B 1
H47C H 0.4283 0.3377 0.2734 0.213 Uiso 0.643(10) 1 calc PR B 1
C41B C 0.3925(14) 0.4854(15) 0.4135(12) 0.124(7) Uani 0.357(10) 1 d PDU B 2
C42B C 0.4518(12) 0.4166(17) 0.4410(10) 0.139(8) Uani 0.357(10) 1 d PDU B 2
H42B H 0.4758 0.4010 0.4940 0.167 Uiso 0.357(10) 1 calc PR B 2
C43B C 0.4753(14) 0.3710(19) 0.3893(15) 0.171(9) Uani 0.357(10) 1 d PDU B 2
H43B H 0.5165 0.3233 0.4066 0.205 Uiso 0.357(10) 1 calc PR B 2
C44B C 0.440(2) 0.394(3) 0.3122(15) 0.163(11) Uani 0.357(10) 1 d PDU B 2
H44B H 0.4584 0.3652 0.2774 0.195 Uiso 0.357(10) 1 calc PR B 2
C45B C 0.378(2) 0.457(2) 0.2860(11) 0.165(13) Uani 0.357(10) 1 d PDU B 2
H45B H 0.3503 0.4675 0.2327 0.199 Uiso 0.357(10) 1 calc PR B 2
C46B C 0.3556(13) 0.5046(16) 0.3375(12) 0.144(8) Uani 0.357(10) 1 d PDU B 2
H46B H 0.3141 0.5517 0.3200 0.173 Uiso 0.357(10) 1 calc PR B 2
C47B C 0.362(2) 0.531(3) 0.4671(19) 0.279(17) Uani 0.357(10) 1 d PDU B 2
H47D H 0.3342 0.4782 0.4819 0.418 Uiso 0.357(10) 1 calc PR B 2
H47E H 0.3281 0.5880 0.4421 0.418 Uiso 0.357(10) 1 calc PR B 2
H47F H 0.4049 0.5560 0.5128 0.418 Uiso 0.357(10) 1 calc PR B 2

loop_
_atom_site_aniso_label
_atom_site_aniso_U_11
_atom_site_aniso_U_22
_atom_site_aniso_U_33
_atom_site_aniso_U_23
_atom_site_aniso_U_13
_atom_site_aniso_U_12
Ni 0.0417(2) 0.0418(2) 0.0309(2) -0.00526(15) 0.01903(16) -0.01044(18)
Cl 0.0755(6) 0.0711(6) 0.0382(4) -0.0154(4) 0.0325(4) -0.0329(5)
N1 0.0563(16) 0.0628(18) 0.0323(12) -0.0123(11) 0.0249(12) -0.0216(14)
N2 0.0454(14) 0.0431(15) 0.0345(12) -0.0046(10) 0.0191(11) -0.0110(12)
N3 0.0424(14) 0.0423(15) 0.0354(12) -0.0022(10) 0.0202(10) -0.0061(12)
C1 0.0477(19) 0.050(2) 0.0376(15) -0.0120(13) 0.0164(14) -0.0131(16)
C2 0.059(2) 0.061(2) 0.0410(17) -0.0170(15) 0.0193(15) -0.0109(17)
C3 0.059(2) 0.077(3) 0.0336(16) -0.0109(16) 0.0223(15) -0.0036(19)
C4 0.0545(19) 0.067(2) 0.0355(16) -0.0034(15) 0.0270(14) -0.0018(18)
C5 0.0515(19) 0.057(2) 0.0371(16) -0.0042(13) 0.0266(14) -0.0061(16)
C6 0.057(2) 0.051(2) 0.0421(17) -0.0126(14) 0.0219(15) -0.0188(17)
C7 0.105(3) 0.077(3) 0.064(2) -0.029(2) 0.043(2) -0.052(3)
C8 0.0507(19) 0.053(2) 0.0414(16) -0.0025(14) 0.0262(14) -0.0096(16)
C9 0.091(3) 0.089(3) 0.055(2) -0.0093(19) 0.044(2) -0.038(2)
C10 0.0469(18) 0.0396(18) 0.0362(15) -0.0028(13) 0.0162(13) -0.0129(15)
C11 0.053(2) 0.0421(19) 0.0411(16) -0.0022(14) 0.0154(14) -0.0093(16)
C12 0.067(2) 0.050(2) 0.0422(17) 0.0061(14) 0.0140(16) -0.0080(18)
C13 0.072(2) 0.062(2) 0.0461(18) 0.0082(17) 0.0266(17) -0.021(2)
C14 0.059(2) 0.057(2) 0.0496(18) 0.0008(16) 0.0294(16) -0.0120(17)
C15 0.0511(19) 0.0444(19) 0.0392(16) 0.0017(13) 0.0194(14) -0.0126(15)
C16 0.067(2) 0.050(2) 0.054(2) 0.0012(16) 0.0176(17) 0.0051(18)
C17 0.128(5) 0.091(4) 0.223(7) -0.058(4) 0.090(5) -0.006(4)
C18 0.063(3) 0.114(4) 0.094(3) -0.016(3) 0.019(2) 0.017(3)
C19 0.0515(19) 0.057(2) 0.0439(17) 0.0039(14) 0.0212(15) -0.0051(16)
C20 0.057(2) 0.088(3) 0.071(2) 0.016(2) 0.0101(19) -0.008(2)
C21 0.084(3) 0.056(3) 0.068(2) 0.0038(19) 0.022(2) 0.006(2)
C22 0.0488(19) 0.0405(19) 0.0388(15) -0.0053(13) 0.0232(14) -0.0105(15)
C23 0.060(2) 0.045(2) 0.0500(18) -0.0024(15) 0.0251(16) -0.0044(17)
C24 0.088(3) 0.043(2) 0.064(2) -0.0172(17) 0.040(2) -0.016(2)
C25 0.067(3) 0.067(3) 0.058(2) -0.0240(18) 0.0286(19) -0.032(2)
C26 0.051(2) 0.075(3) 0.056(2) -0.0079(18) 0.0208(17) -0.018(2)
C27 0.0458(19) 0.053(2) 0.0470(17) -0.0039(15) 0.0210(15) -0.0125(16)
C28 0.073(3) 0.055(2) 0.075(2) -0.0084(19) 0.019(2) 0.012(2)
C29 0.116(4) 0.144(5) 0.090(3) 0.034(3) 0.038(3) 0.050(4)
C30 0.072(3) 0.073(3) 0.121(4) -0.007(3) 0.044(3) 0.010(2)
C31 0.047(2) 0.063(3) 0.080(2) -0.005(2) 0.0198(18) -0.0037(19)
C32 0.077(3) 0.093(4) 0.123(4) 0.002(3) 0.064(3) 0.010(3)
C33 0.085(3) 0.088(4) 0.143(5) 0.040(3) 0.059(3) 0.023(3)
C34A 0.111(5) 0.072(5) 0.054(3) 0.019(3) 0.034(4) 0.011(4)
C35A 0.113(10) 0.124(10) 0.062(9) 0.014(4) 0.042(12) 0.043(9)
C36A 0.199(10) 0.089(10) 0.099(8) -0.018(7) 0.062(8) -0.015(7)
C37A 0.148(7) 0.149(10) 0.079(5) 0.009(5) 0.025(5) -0.041(7)
C38A 0.116(7) 0.180(9) 0.061(5) 0.037(4) 0.034(5) 0.023(6)
C39A 0.117(6) 0.113(8) 0.035(9) 0.017(4) 0.028(5) 0.045(5)
C40A 0.157(10) 0.110(13) 0.128(12) 0.027(7) 0.025(9) -0.026(9)
C34B 0.096(14) 0.075(14) 0.086(15) 0.021(9) 0.031(15) -0.010(12)
C35B 0.056(11) 0.16(2) 0.073(16) 0.067(10) 0.039(10) 0.021(9)
C36B 0.097(12) 0.19(3) 0.05(2) 0.054(10) 0.047(14) 0.074(12)
C37B 0.110(12) 0.109(15) 0.064(10) 0.008(9) 0.022(12) 0.042(10)
C38B 0.057(11) 0.086(18) 0.096(17) 0.024(9) 0.031(10) -0.008(8)
C39B 0.068(10) 0.095(15) 0.070(16) 0.033(7) 0.027(12) 0.044(9)
C40B 0.32(4) 0.10(2) 0.11(2) -0.004(19) -0.02(2) -0.044(19)
C41A 0.113(7) 0.089(6) 0.087(5) -0.004(4) 0.049(5) -0.056(5)
C42A 0.130(9) 0.087(9) 0.088(7) -0.012(5) 0.044(6) -0.066(6)
C43A 0.156(10) 0.083(8) 0.194(10) -0.012(7) 0.069(8) -0.048(6)
C44A 0.146(10) 0.142(11) 0.242(14) -0.098(9) 0.110(11) -0.071(8)
C45A 0.243(19) 0.22(2) 0.167(12) -0.065(10) 0.159(13) -0.105(11)
C46A 0.181(13) 0.145(12) 0.088(7) 0.004(7) 0.061(8) -0.075(10)
C47A 0.139(11) 0.143(16) 0.141(12) -0.004(9) 0.054(8) -0.018(12)
C41B 0.20(2) 0.096(16) 0.115(10) -0.016(10) 0.096(12) -0.094(11)
C42B 0.154(18) 0.17(2) 0.078(11) 0.020(10) 0.030(10) -0.093(12)
C43B 0.16(2) 0.19(2) 0.162(17) 0.006(19) 0.059(16) -0.036(15)
C44B 0.21(3) 0.18(4) 0.130(14) -0.050(18) 0.10(2) -0.130(17)
C45B 0.27(3) 0.11(3) 0.067(11) -0.009(11) 0.015(12) -0.121(16)
C46B 0.171(19) 0.091(17) 0.139(12) 0.025(12) 0.029(13) -0.077(12)
C47B 0.40(4) 0.24(3) 0.36(3) -0.17(3) 0.33(4) -0.21(2)

loop_
_atom_type_symbol
_atom_type_description
_atom_type_scat_dispersion_real
_atom_type_scat_dispersion_imag
_atom_type_scat_source
C C 0.0033 0.0016 'International Tables Vol C Tables 4.2.6.8 and 6.1.1.4'
H H 0.0000 0.0000 'International Tables Vol C Tables 4.2.6.8 and 6.1.1.4'
N N 0.0061 0.0033 'International Tables Vol C Tables 4.2.6.8 and 6.1.1.4'
Cl Cl 0.1484 0.1585 'International Tables Vol C Tables 4.2.6.8 and 6.1.1.4'
Ni Ni 0.3393 1.1124 'International Tables Vol C Tables 4.2.6.8 and 6.1.1.4'

loop_
_geom_angle_atom_site_label_1
_geom_angle_atom_site_label_2
_geom_angle_atom_site_label_3
_geom_angle
N1 Ni N2 81.26(10)
N1 Ni N3 81.29(10)
N2 Ni N3 162.45(9)
N1 Ni Cl 179.03(10)
N2 Ni Cl 99.17(7)
N3 Ni Cl 98.31(7)
C1 N1 C5 121.9(2)
C1 N1 Ni 119.02(19)
C5 N1 Ni 119.0(2)
C6 N2 C10 119.7(2)
C6 N2 Ni 115.32(19)
C10 N2 Ni 125.01(18)
C8 N3 C22 119.5(2)
C8 N3 Ni 115.14(19)
C22 N3 Ni 125.39(17)
N1 C1 C2 119.6(3)
N1 C1 C6 111.1(2)
C2 C1 C6 129.3(3)
C3 C2 C1 119.5(3)
C3 C2 H2 120.2
C1 C2 H2 120.2
C2 C3 C4 119.9(3)
C2 C3 H3 120.1
C4 C3 H3 120.1
C5 C4 C3 119.4(3)
C5 C4 H4 120.3
C3 C4 H4 120.3
N1 C5 C4 119.7(3)
N1 C5 C8 111.2(2)
C4 C5 C8 129.2(3)
N2 C6 C1 113.3(3)
N2 C6 C7 125.4(3)
C1 C6 C7 121.3(3)
C6 C7 H7A 109.5
C6 C7 H7B 109.5
H7A C7 H7B 109.5
C6 C7 H7C 109.5
H7A C7 H7C 109.5
H7B C7 H7C 109.5
N3 C8 C5 113.4(2)
N3 C8 C9 124.7(3)
C5 C8 C9 121.9(3)
C8 C9 H9A 109.5
C8 C9 H9B 109.5
H9A C9 H9B 109.5
C8 C9 H9C 109.5
H9A C9 H9C 109.5
H9B C9 H9C 109.5
C11 C10 C15 122.2(3)
C11 C10 N2 118.3(3)
C15 C10 N2 119.3(3)
C10 C11 C12 117.7(3)
C10 C11 C16 121.5(3)
C12 C11 C16 120.7(3)
C13 C12 C11 121.7(3)
C13 C12 H12 119.2
C11 C12 H12 119.2
C12 C13 C14 119.5(3)
C12 C13 H13 120.2
C14 C13 H13 120.2
C13 C14 C15 121.8(3)
C13 C14 H14 119.1
C15 C14 H14 119.1
C14 C15 C10 117.1(3)
C14 C15 C19 120.1(3)
C10 C15 C19 122.8(3)
C17 C16 C18 111.9(4)
C17 C16 C11 112.0(4)
C18 C16 C11 112.0(3)
C17 C16 H16 106.8
C18 C16 H16 106.8
C11 C16 H16 106.8
C16 C17 H17A 109.5
C16 C17 H17B 109.5
H17A C17 H17B 109.5
C16 C17 H17C 109.5
H17A C17 H17C 109.5
H17B C17 H17C 109.5
C16 C18 H18A 109.5
C16 C18 H18B 109.5
H18A C18 H18B 109.5
C16 C18 H18C 109.5
H18A C18 H18C 109.5
H18B C18 H18C 109.5
C15 C19 C21 111.4(3)
C15 C19 C20 112.0(3)
C21 C19 C20 110.1(3)
C15 C19 H19 107.7
C21 C19 H19 107.7
C20 C19 H19 107.7
C19 C20 H20A 109.5
C19 C20 H20B 109.5
H20A C20 H20B 109.5
C19 C20 H20C 109.5
H20A C20 H20C 109.5
H20B C20 H20C 109.5
C19 C21 H21A 109.5
C19 C21 H21B 109.5
H21A C21 H21B 109.5
C19 C21 H21C 109.5
H21A C21 H21C 109.5
H21B C21 H21C 109.5
C23 C22 C27 121.9(3)
C23 C22 N3 119.1(3)
C27 C22 N3 118.9(3)
C22 C23 C24 117.5(3)
C22 C23 C28 121.9(3)
C24 C23 C28 120.6(3)
C25 C24 C23 121.6(3)
C25 C24 H24 119.2
C23 C24 H24 119.2
C26 C25 C24 118.9(3)
C26 C25 H25 120.5
C24 C25 H25 120.5
C25 C26 C27 122.8(3)
C25 C26 H26 118.6
C27 C26 H26 118.6
C26 C27 C22 117.3(3)
C26 C27 C31 120.1(3)
C22 C27 C31 122.5(3)
C29 C28 C23 111.5(4)
C29 C28 C30 110.6(4)
C23 C28 C30 112.3(3)
C29 C28 H28 107.4
C23 C28 H28 107.4
C30 C28 H28 107.4
C28 C29 H29A 109.5
C28 C29 H29B 109.5
H29A C29 H29B 109.5
C28 C29 H29C 109.5
H29A C29 H29C 109.5
H29B C29 H29C 109.5
C28 C30 H30A 109.5
C28 C30 H30B 109.5
H30A C30 H30B 109.5
C28 C30 H30C 109.5
H30A C30 H30C 109.5
H30B C30 H30C 109.5
C27 C31 C33 111.4(3)
C27 C31 C32 112.1(3)
C33 C31 C32 110.2(3)
C27 C31 H31 107.6
C33 C31 H31 107.6
C32 C31 H31 107.6
C31 C32 H32A 109.5
C31 C32 H32B 109.5
H32A C32 H32B 109.5
C31 C32 H32C 109.5
H32A C32 H32C 109.5
H32B C32 H32C 109.5
C31 C33 H33A 109.5
C31 C33 H33B 109.5
H33A C33 H33B 109.5
C31 C33 H33C 109.5
H33A C33 H33C 109.5
H33B C33 H33C 109.5
C39A C34A C35A 118.2(8)
C39A C34A C40A 118.3(8)
C35A C34A C40A 123.5(9)
C34A C35A C36A 120.2(10)
C34A C35A H35A 119.9
C36A C35A H35A 119.9
C35A C36A C37A 120.0(10)
C35A C36A H36A 120.0
C37A C36A H36A 120.0
C38A C37A C36A 117.9(10)
C38A C37A H37A 121.0
C36A C37A H37A 121.0
C37A C38A C39A 122.0(11)
C37A C38A H38A 119.0
C39A C38A H38A 119.0
C34A C39A C38A 121.5(9)
C34A C39A H39A 119.2
C38A C39A H39A 119.2
C39B C34B C35B 118.3(15)
C39B C34B C40B 123(2)
C35B C34B C40B 118(2)
C36B C35B C34B 121.3(18)
C36B C35B H35B 119.4
C34B C35B H35B 119.4
C35B C36B C37B 113.9(17)
C35B C36B H36B 123.0
C37B C36B H36B 123.0
C36B C37B C38B 123.3(19)
C36B C37B H37B 118.3
C38B C37B H37B 118.3
C39B C38B C37B 115.2(16)
C39B C38B H38B 122.4
C37B C38B H38B 122.4
C38B C39B C34B 121.3(16)
C38B C39B H39B 119.4
C34B C39B H39B 119.4
C34B C40B H40D 109.5
C34B C40B H40E 109.5
H40D C40B H40E 109.5
C34B C40B H40F 109.5
H40D C40B H40F 109.5
H40E C40B H40F 109.5
C42A C41A C46A 119.9(11)
C42A C41A C47A 118.6(10)
C46A C41A C47A 121.5(10)
C43A C42A C41A 120.9(12)
C43A C42A H42A 119.6
C41A C42A H42A 119.6
C42A C43A C44A 121.7(13)
C42A C43A H43A 119.1
C44A C43A H43A 119.1
C45A C44A C43A 117.6(12)
C45A C44A H44A 121.2
C43A C44A H44A 121.2
C46A C45A C44A 119.7(13)
C46A C45A H45A 120.1
C44A C45A H45A 120.1
C41A C46A C45A 120.1(13)
C41A C46A H46A 119.9
C45A C46A H46A 119.9
C46B C41B C42B 121.5(16)
C46B C41B C47B 119(2)
C42B C41B C47B 119(2)
C41B C42B C43B 117.7(16)
C41B C42B H42B 121.2
C43B C42B H42B 121.2
C42B C43B C44B 120.6(18)
C42B C43B H43B 119.7
C44B C43B H43B 119.7
C45B C44B C43B 120(2)
C45B C44B H44B 119.8
C43B C44B H44B 119.8
C44B C45B C46B 119.0(19)
C44B C45B H45B 120.5
C46B C45B H45B 120.5
C41B C46B C45B 120.6(18)
C41B C46B H46B 119.7
C45B C46B H46B 119.7
C41B C47B H47D 109.5
C41B C47B H47E 109.5
H47D C47B H47E 109.5
C41B C47B H47F 109.5
H47D C47B H47F 109.5
H47E C47B H47F 109.5

loop_
_geom_bond_atom_site_label_1
_geom_bond_atom_site_label_2
_geom_bond_distance
Ni N1 1.833(2)
Ni N2 1.941(2)
Ni N3 1.943(2)
Ni Cl 2.1688(8)
N1 C1 1.350(4)
N1 C5 1.356(4)
N2 C6 1.318(4)
N2 C10 1.445(3)
N3 C8 1.324(4)
N3 C22 1.436(4)
C1 C2 1.384(4)
C1 C6 1.451(4)
C2 C3 1.376(5)
C2 H2 0.9500
C3 C4 1.392(4)
C3 H3 0.9500
C4 C5 1.376(4)
C4 H4 0.9500
C5 C8 1.446(4)
C6 C7 1.468(4)
C7 H7A 0.9800
C7 H7B 0.9800
C7 H7C 0.9800
C8 C9 1.482(4)
C9 H9A 0.9800
C9 H9B 0.9800
C9 H9C 0.9800
C10 C11 1.390(4)
C10 C15 1.400(4)
C11 C12 1.390(4)
C11 C16 1.516(5)
C12 C13 1.370(5)
C12 H12 0.9500
C13 C14 1.374(5)
C13 H13 0.9500
C14 C15 1.395(4)
C14 H14 0.9500
C15 C19 1.519(4)
C16 C17 1.481(6)
C16 C18 1.506(5)
C16 H16 1.0000
C17 H17A 0.9800
C17 H17B 0.9800
C17 H17C 0.9800
C18 H18A 0.9800
C18 H18B 0.9800
C18 H18C 0.9800
C19 C21 1.530(5)
C19 C20 1.530(5)
C19 H19 1.0000
C20 H20A 0.9800
C20 H20B 0.9800
C20 H20C 0.9800
C21 H21A 0.9800
C21 H21B 0.9800
C21 H21C 0.9800
C22 C23 1.388(4)
C22 C27 1.393(4)
C23 C24 1.409(5)
C23 C28 1.510(5)
C24 C25 1.369(5)
C24 H24 0.9500
C25 C26 1.359(5)
C25 H25 0.9500
C26 C27 1.390(5)
C26 H26 0.9500
C27 C31 1.509(5)
C28 C29 1.505(6)
C28 C30 1.529(5)
C28 H28 1.0000
C29 H29A 0.9800
C29 H29B 0.9800
C29 H29C 0.9800
C30 H30A 0.9800
C30 H30B 0.9800
C30 H30C 0.9800
C31 C33 1.527(6)
C31 C32 1.538(5)
C31 H31 1.0000
C32 H32A 0.9800
C32 H32B 0.9800
C32 H32C 0.9800
C33 H33A 0.9800
C33 H33B 0.9800
C33 H33C 0.9800
C34A C39A 1.361(11)
C34A C35A 1.368(10)
C34A C40A 1.490(11)
C35A C36A 1.386(12)
C35A H35A 0.9500
C36A C37A 1.408(12)
C36A H36A 0.9500
C37A C38A 1.327(11)
C37A H37A 0.9500
C38A C39A 1.362(11)
C38A H38A 0.9500
C39A H39A 0.9500
C40A H40A 0.9800
C40A H40B 0.9800
C40A H40C 0.9800
C34B C39B 1.381(16)
C34B C35B 1.384(16)
C34B C40B 1.508(16)
C35B C36B 1.366(17)
C35B H35B 0.9500
C36B C37B 1.367(17)
C36B H36B 0.9500
C37B C38B 1.380(17)
C37B H37B 0.9500
C38B C39B 1.379(17)
C38B H38B 0.9500
C39B H39B 0.9500
C40B H40D 0.9800
C40B H40E 0.9800
C40B H40F 0.9800
C41A C42A 1.349(12)
C41A C46A 1.352(12)
C41A C47A 1.489(13)
C42A C43A 1.313(12)
C42A H42A 0.9500
C43A C44A 1.383(13)
C43A H43A 0.9500
C44A C45A 1.378(15)
C44A H44A 0.9500
C45A C46A 1.372(14)
C45A H45A 0.9500
C46A H46A 0.9500
C47A H47A 0.9800
C47A H47B 0.9800
C47A H47C 0.9800
C41B C46B 1.359(17)
C41B C42B 1.372(17)
C41B C47B 1.484(16)
C42B C43B 1.375(17)
C42B H42B 0.9500
C43B C44B 1.384(18)
C43B H43B 0.9500
C44B C45B 1.357(18)
C44B H44B 0.9500
C45B C46B 1.367(17)
C45B H45B 0.9500
C46B H46B 0.9500
C47B H47D 0.9800
C47B H47E 0.9800
C47B H47F 0.9800

loop_
_geom_torsion_atom_site_label_1
_geom_torsion_atom_site_label_2
_geom_torsion_atom_site_label_3
_geom_torsion_atom_site_label_4
_geom_torsion
N2 Ni N1 C1 -0.9(2)
N3 Ni N1 C1 177.3(3)
Cl Ni N1 C1 -117(5)
N2 Ni N1 C5 -178.5(3)
N3 Ni N1 C5 -0.4(2)
Cl Ni N1 C5 65(5)
N1 Ni N2 C6 -0.6(2)
N3 Ni N2 C6 -6.6(5)
Cl Ni N2 C6 178.5(2)
N1 Ni N2 C10 -179.5(3)
N3 Ni N2 C10 174.5(3)
Cl Ni N2 C10 -0.3(2)
N1 Ni N3 C8 1.1(2)
N2 Ni N3 C8 7.1(5)
Cl Ni N3 C8 -178.0(2)
N1 Ni N3 C22 -179.3(3)
N2 Ni N3 C22 -173.3(3)
Cl Ni N3 C22 1.6(2)
C5 N1 C1 C2 -0.3(5)
Ni N1 C1 C2 -177.9(3)
C5 N1 C1 C6 179.6(3)
Ni N1 C1 C6 2.1(4)
N1 C1 C2 C3 0.4(5)
C6 C1 C2 C3 -179.5(3)
C1 C2 C3 C4 -0.3(5)
C2 C3 C4 C5 0.1(5)
C1 N1 C5 C4 0.1(5)
Ni N1 C5 C4 177.7(2)
C1 N1 C5 C8 -177.9(3)
Ni N1 C5 C8 -0.4(4)
C3 C4 C5 N1 0.0(5)
C3 C4 C5 C8 177.6(3)
C10 N2 C6 C1 -179.2(3)
Ni N2 C6 C1 1.9(4)
C10 N2 C6 C7 2.0(5)
Ni N2 C6 C7 -176.9(3)
N1 C1 C6 N2 -2.5(4)
C2 C1 C6 N2 177.5(3)
N1 C1 C6 C7 176.4(3)
C2 C1 C6 C7 -3.7(6)
C22 N3 C8 C5 178.8(3)
Ni N3 C8 C5 -1.6(3)
C22 N3 C8 C9 0.6(5)
Ni N3 C8 C9 -179.8(3)
N1 C5 C8 N3 1.3(4)
C4 C5 C8 N3 -176.5(3)
N1 C5 C8 C9 179.5(3)
C4 C5 C8 C9 1.7(6)
C6 N2 C10 C11 95.8(4)
Ni N2 C10 C11 -85.4(3)
C6 N2 C10 C15 -87.9(4)
Ni N2 C10 C15 90.9(3)
C15 C10 C11 C12 1.1(4)
N2 C10 C11 C12 177.4(3)
C15 C10 C11 C16 -178.3(3)
N2 C10 C11 C16 -2.0(4)
C10 C11 C12 C13 -0.7(5)
C16 C11 C12 C13 178.7(3)
C11 C12 C13 C14 0.1(5)
C12 C13 C14 C15 0.2(5)
C13 C14 C15 C10 0.3(5)
C13 C14 C15 C19 -179.8(3)
C11 C10 C15 C14 -0.9(4)
N2 C10 C15 C14 -177.2(3)
C11 C10 C15 C19 179.1(3)
N2 C10 C15 C19 2.9(4)
C10 C11 C16 C17 -111.5(5)
C12 C11 C16 C17 69.1(5)
C10 C11 C16 C18 121.8(4)
C12 C11 C16 C18 -57.6(5)
C14 C15 C19 C21 69.9(4)
C10 C15 C19 C21 -110.1(4)
C14 C15 C19 C20 -53.8(4)
C10 C15 C19 C20 126.2(3)
C8 N3 C22 C23 95.2(3)
Ni N3 C22 C23 -84.3(3)
C8 N3 C22 C27 -88.3(3)
Ni N3 C22 C27 92.1(3)
C27 C22 C23 C24 1.9(4)
N3 C22 C23 C24 178.3(3)
C27 C22 C23 C28 -176.8(3)
N3 C22 C23 C28 -0.4(4)
C22 C23 C24 C25 -1.2(5)
C28 C23 C24 C25 177.6(3)
C23 C24 C25 C26 -0.1(5)
C24 C25 C26 C27 0.6(5)
C25 C26 C27 C22 0.1(5)
C25 C26 C27 C31 -177.9(3)
C23 C22 C27 C26 -1.4(4)
N3 C22 C27 C26 -177.8(3)
C23 C22 C27 C31 176.5(3)
N3 C22 C27 C31 0.1(4)
C22 C23 C28 C29 -110.4(4)
C24 C23 C28 C29 70.9(5)
C22 C23 C28 C30 124.7(4)
C24 C23 C28 C30 -54.0(5)
C26 C27 C31 C33 68.1(4)
C22 C27 C31 C33 -109.8(4)
C26 C27 C31 C32 -55.9(4)
C22 C27 C31 C32 126.2(4)
C39A C34A C35A C36A 1.4(19)
C40A C34A C35A C36A 179.0(16)
C34A C35A C36A C37A 2(2)
C35A C36A C37A C38A -2.2(19)
C36A C37A C38A C39A 0.0(16)
C35A C34A C39A C38A -3.7(18)
C40A C34A C39A C38A 178.6(14)
C37A C38A C39A C34A 3.0(19)
C39B C34B C35B C36B 14(6)
C40B C34B C35B C36B -159(4)
C34B C35B C36B C37B -25(5)
C35B C36B C37B C38B 31(5)
C36B C37B C38B C39B -23(4)
C37B C38B C39B C34B 10(6)
C35B C34B C39B C38B -6(6)
C40B C34B C39B C38B 166(3)
C46A C41A C42A C43A -2.8(16)
C47A C41A C42A C43A 179.4(13)
C41A C42A C43A C44A 1.6(17)
C42A C43A C44A C45A 1(2)
C43A C44A C45A C46A -2(3)
C42A C41A C46A C45A 1.5(19)
C47A C41A C46A C45A 179.3(17)
C44A C45A C46A C41A 1(3)
C46B C41B C42B C43B 3(3)
C47B C41B C42B C43B 176(3)
C41B C42B C43B C44B 0(4)
C42B C43B C44B C45B -4(5)
C43B C44B C45B C46B 6(5)
C42B C41B C46B C45B -1(3)
C47B C41B C46B C45B -174(3)
C44B C45B C46B C41B -3(4)
